data_2219628
loop_
_publ_author_name
'Lima, Geraldo M. de'
'Wardell, James L.'
'Harrison, William T. A.'

_publ_section_title
;
 Dibenzo-18-crown-6
;
_journal_coeditor_code IM2081
_journal_issue 10
_journal_name_full 'Acta Crystallographica Section E'
_journal_page_first o2001
_journal_paper_doi 10.1107/S1600536808030250
_journal_volume 64
_journal_year 2008
_chemical_formula_moiety 'C20 H24 O6'
_chemical_formula_sum 'C20 H24 O6'
_chemical_formula_weight 360.39
_chemical_name_common Dibenzo-18-crown-6
_chemical_name_systematic 6,7,9,10,17,18,20,21-Octahydrodibenzo[b,k][1,4,7,10,13,16]hexaoxacyclooctadecene
_space_group_IT_number 9
_symmetry_cell_setting monoclinic
_symmetry_space_group_name_Hall 'C -2yc'
_symmetry_space_group_name_H-M 'C 1 c 1'
_atom_sites_solution_hydrogens geom
_atom_sites_solution_primary direct
_atom_sites_solution_secondary difmap
_audit_creation_method SHELXL-97
_cell_angle_alpha 90.00
_cell_angle_beta 92.049(8)
_cell_angle_gamma 90.00
_cell_formula_units_Z 8
_cell_length_a 4.902(3)
_cell_length_b 28.58(2)
_cell_length_c 25.06(2)
_cell_measurement_reflns_used 982
_cell_measurement_temperature 120(2)
_cell_measurement_theta_max 25.27
_cell_measurement_theta_min 2.89
_cell_volume 3509(4)
_computing_cell_refinement 'SAINT (Bruker, 2004)'
_computing_data_collection 'APEX2 (Bruker, 2004)'
_computing_data_reduction 'SAINT (Bruker, 2004)'
_computing_molecular_graphics 'ORTEP-3 (Farrugia, 1997)'
_computing_publication_material 'SHELXL97 (Sheldrick, 2008)'
_computing_structure_refinement 'SHELXL97 (Sheldrick, 2008)'
_computing_structure_solution 'SHELXS97 (Sheldrick, 2008)'
_diffrn_ambient_temperature 120(2)
_diffrn_measured_fraction_theta_full 0.989
_diffrn_measured_fraction_theta_max 0.989
_diffrn_measurement_device_type 'Bruker SMART APEX2 CCD'
_diffrn_measurement_method 'Fine-slice \w'
_diffrn_radiation_monochromator 'silicon 111'
_diffrn_radiation_source 'Daresbury SRS station 9.8'
_diffrn_radiation_type synchrotron
_diffrn_radiation_wavelength 0.6946
_diffrn_reflns_av_R_equivalents 0.0538
_diffrn_reflns_av_sigmaI/netI 0.0516
_diffrn_reflns_limit_h_max 6
_diffrn_reflns_limit_h_min -6
_diffrn_reflns_limit_k_max 35
_diffrn_reflns_limit_k_min -35
_diffrn_reflns_limit_l_max 31
_diffrn_reflns_limit_l_min -30
_diffrn_reflns_number 13644
_diffrn_reflns_theta_full 25.76
_diffrn_reflns_theta_max 25.76
_diffrn_reflns_theta_min 2.90
_diffrn_standards_decay_% 5
_diffrn_standards_number 0
_exptl_absorpt_coefficient_mu 0.100
_exptl_absorpt_correction_type none
_exptl_crystal_colour colourless
_exptl_crystal_density_diffrn 1.365
_exptl_crystal_density_method 'not measured'
_exptl_crystal_description shard
_exptl_crystal_F_000 1536
_exptl_crystal_size_max 0.04
_exptl_crystal_size_mid 0.02
_exptl_crystal_size_min 0.02
_refine_diff_density_max 0.499
_refine_diff_density_min -0.516
_refine_ls_abs_structure_details none
_refine_ls_extinction_coef 0.067(7)
_refine_ls_extinction_expression Fc^*^=kFc[1+0.001xFc^2^\l^3^/sin(2\q)]^-1/4^
_refine_ls_extinction_method 'SHELXL97 (Sheldrick, 2008)'
_refine_ls_goodness_of_fit_ref 1.146
_refine_ls_hydrogen_treatment constr
_refine_ls_matrix_type full
_refine_ls_number_parameters 470
_refine_ls_number_reflns 3564
_refine_ls_number_restraints 2
_refine_ls_restrained_S_all 1.146
_refine_ls_R_factor_all 0.1105
_refine_ls_R_factor_gt 0.0983
_refine_ls_shift/su_max 0.000
_refine_ls_shift/su_mean 0.000
_refine_ls_structure_factor_coef Fsqd
_refine_ls_weighting_details 'calc w=1/[\s^2^(Fo^2^)+(0.1469P)^2^+19.0455P] where P=(Fo^2^+2Fc^2^)/3'
_refine_ls_weighting_scheme calc
_refine_ls_wR_factor_gt 0.2862
_refine_ls_wR_factor_ref 0.2944
_reflns_number_gt 2972
_reflns_number_total 3564
_reflns_threshold_expression I>2\s(I)
_cod_data_source_file im2081.cif
_cod_data_source_block I
_cod_original_sg_symbol_H-M 'C c'
_cod_database_code 2219628
_cod_database_fobs_code 2219628

loop_
_symmetry_equiv_pos_as_xyz
'x, y, z'
'x, -y, z+1/2'
'x+1/2, y+1/2, z'
'x+1/2, -y+1/2, z+1/2'

loop_
_atom_site_type_symbol
_atom_site_label
_atom_site_fract_x
_atom_site_fract_y
_atom_site_fract_z
_atom_site_U_iso_or_equiv
_atom_site_adp_type
_atom_site_calc_flag
_atom_site_refinement_flags
_atom_site_occupancy
C C1 -0.212(2) 0.0826(4) 0.4641(4) 0.033(2) Uani d . 1
H H1A -0.3259 0.1107 0.4695 0.039 Uiso calc R 1
H H1B -0.0944 0.0776 0.4965 0.039 Uiso calc R 1
C C2 -0.394(2) 0.0398(4) 0.4538(4) 0.036(2) Uani d . 1
H H2A -0.5394 0.0393 0.4802 0.043 Uiso calc R 1
H H2B -0.4828 0.0424 0.4178 0.043 Uiso calc R 1
C C3 -0.127(2) -0.0154(3) 0.4094(4) 0.035(2) Uani d . 1
H H3A 0.0010 0.0093 0.3982 0.042 Uiso calc R 1
H H3B -0.2696 -0.0194 0.3807 0.042 Uiso calc R 1
C C4 0.0261(18) -0.0614(3) 0.4193(4) 0.0295(19) Uani d . 1
H H4A 0.1473 -0.0591 0.4516 0.035 Uiso calc R 1
H H4B -0.1041 -0.0875 0.4241 0.035 Uiso calc R 1
C C5 0.3565(19) -0.1064(3) 0.3725(4) 0.032(2) Uani d . 1
C C6 0.3652(19) -0.1415(3) 0.4119(4) 0.033(2) Uani d . 1
H H6 0.2444 -0.1407 0.4407 0.040 Uiso calc R 1
C C7 0.555(2) -0.1773(3) 0.4076(4) 0.040(2) Uani d . 1
H H7 0.5648 -0.2013 0.4339 0.048 Uiso calc R 1
C C8 0.728(2) -0.1785(3) 0.3663(5) 0.043(3) Uani d . 1
H H8 0.8561 -0.2033 0.3640 0.051 Uiso calc R 1
C C9 0.719(2) -0.1436(4) 0.3272(4) 0.038(2) Uani d . 1
H H9 0.8412 -0.1447 0.2986 0.046 Uiso calc R 1
C C10 0.532(2) -0.1076(3) 0.3302(4) 0.035(2) Uani d . 1
C C11 0.707(2) -0.0650(3) 0.2567(4) 0.032(2) Uani d . 1
H H11A 0.7199 -0.0925 0.2329 0.039 Uiso calc R 1
H H11B 0.8852 -0.0604 0.2756 0.039 Uiso calc R 1
C C12 0.630(2) -0.0222(3) 0.2247(4) 0.041(2) Uani d . 1
H H12A 0.7406 -0.0215 0.1924 0.049 Uiso calc R 1
H H12B 0.4361 -0.0248 0.2128 0.049 Uiso calc R 1
C C13 0.427(2) 0.0340(3) 0.2823(4) 0.033(2) Uani d . 1
H H13A 0.3957 0.0113 0.3113 0.040 Uiso calc R 1
H H13B 0.2627 0.0353 0.2584 0.040 Uiso calc R 1
C C14 0.4934(19) 0.0814(4) 0.3048(4) 0.033(2) Uani d . 1
H H14A 0.6710 0.0811 0.3249 0.039 Uiso calc R 1
H H14B 0.5002 0.1051 0.2761 0.039 Uiso calc R 1
C C15 0.2997(17) 0.1272(3) 0.3756(4) 0.0277(18) Uani d . 1
C C16 0.4900(18) 0.1624(3) 0.3713(4) 0.0294(19) Uani d . 1
H H16 0.6100 0.1628 0.3424 0.035 Uiso calc R 1
C C17 0.505(2) 0.1984(3) 0.4110(4) 0.038(2) Uani d . 1
H H17 0.6328 0.2231 0.4082 0.045 Uiso calc R 1
C C18 0.3359(19) 0.1972(3) 0.4526(4) 0.035(2) Uani d . 1
H H18 0.3461 0.2211 0.4790 0.042 Uiso calc R 1
C C19 0.144(2) 0.1603(3) 0.4566(4) 0.032(2) Uani d . 1
H H19 0.0274 0.1591 0.4861 0.038 Uiso calc R 1
C C20 0.1258(18) 0.1265(3) 0.4179(4) 0.031(2) Uani d . 1
O O1 -0.0471(13) 0.0889(2) 0.4184(3) 0.0334(15) Uani d . 1
O O2 -0.2456(14) -0.0028(2) 0.4572(3) 0.0379(16) Uani d . 1
O O3 0.1848(13) -0.0692(2) 0.3723(3) 0.0350(16) Uani d . 1
O O4 0.4961(14) -0.0723(2) 0.2945(3) 0.0381(17) Uani d . 1
O O5 0.6677(15) 0.0207(3) 0.2526(3) 0.0414(18) Uani d . 1
O O6 0.2725(13) 0.0911(2) 0.3399(3) 0.0325(15) Uani d . 1
C C21 0.274(2) 0.2188(4) 0.7537(5) 0.041(2) Uani d . 1
H H21A 0.2570 0.1907 0.7765 0.049 Uiso calc R 1
H H21B 0.0967 0.2245 0.7348 0.049 Uiso calc R 1
C C22 0.354(2) 0.2602(3) 0.7869(4) 0.035(2) Uani d . 1
H H22A 0.2364 0.2614 0.8182 0.043 Uiso calc R 1
H H22B 0.5448 0.2559 0.8005 0.043 Uiso calc R 1
C C23 0.5683(18) 0.3155(3) 0.7319(4) 0.0294(19) Uani d . 1
H H23A 0.5979 0.2925 0.7031 0.035 Uiso calc R 1
H H23B 0.7303 0.3153 0.7566 0.035 Uiso calc R 1
C C24 0.526(2) 0.3640(3) 0.7083(4) 0.032(2) Uani d . 1
H H24A 0.3490 0.3656 0.6881 0.038 Uiso calc R 1
H H24B 0.5258 0.3877 0.7371 0.038 Uiso calc R 1
C C25 0.724(2) 0.4109(3) 0.6399(4) 0.031(2) Uani d . 1
C C26 0.5268(19) 0.4460(3) 0.6442(4) 0.032(2) Uani d . 1
H H26 0.4039 0.4457 0.6727 0.038 Uiso calc R 1
C C27 0.5145(17) 0.4811(4) 0.6062(4) 0.032(2) Uani d . 1
H H27 0.3801 0.5049 0.6082 0.039 Uiso calc R 1
C C28 0.6990(19) 0.4818(3) 0.5647(4) 0.032(2) Uani d . 1
H H28 0.6901 0.5065 0.5394 0.038 Uiso calc R 1
C C29 0.8951(18) 0.4469(3) 0.5600(4) 0.0307(19) Uani d . 1
H H29 1.0202 0.4478 0.5319 0.037 Uiso calc R 1
C C30 0.9041(18) 0.4109(3) 0.5970(4) 0.0283(19) Uani d . 1
C C31 1.2366(19) 0.3687(3) 0.5498(4) 0.031(2) Uani d . 1
H H31A 1.3639 0.3953 0.5465 0.037 Uiso calc R 1
H H31B 1.1140 0.3678 0.5176 0.037 Uiso calc R 1
C C32 1.3939(19) 0.3235(3) 0.5552(4) 0.033(2) Uani d . 1
H H32A 1.5297 0.3221 0.5269 0.040 Uiso calc R 1
H H32B 1.4948 0.3232 0.5901 0.040 Uiso calc R 1
C C33 1.1119(19) 0.2686(3) 0.6009(4) 0.032(2) Uani d . 1
H H33A 0.9953 0.2936 0.6152 0.038 Uiso calc R 1
H H33B 1.2594 0.2614 0.6277 0.038 Uiso calc R 1
C C34 0.9432(19) 0.2249(3) 0.5878(4) 0.034(2) Uani d . 1
H H34A 0.8174 0.2302 0.5566 0.041 Uiso calc R 1
H H34B 1.0624 0.1979 0.5803 0.041 Uiso calc R 1
C C35 0.625(2) 0.1796(4) 0.6351(4) 0.037(2) Uani d . 1
C C36 0.604(2) 0.1462(4) 0.5958(5) 0.038(2) Uani d . 1
H H36 0.7148 0.1484 0.5657 0.046 Uiso calc R 1
C C37 0.420(2) 0.1088(4) 0.5998(5) 0.044(3) Uani d . 1
H H37 0.4148 0.0850 0.5733 0.053 Uiso calc R 1
C C38 0.246(2) 0.1064(4) 0.6417(5) 0.043(3) Uani d . 1
H H38 0.1158 0.0819 0.6436 0.051 Uiso calc R 1
C C39 0.266(2) 0.1413(3) 0.6819(5) 0.039(2) Uani d . 1
H H39 0.1482 0.1401 0.7113 0.046 Uiso calc R 1
C C40 0.453(2) 0.1766(3) 0.6787(4) 0.037(2) Uani d . 1
O O7 0.4850(14) 0.2117(2) 0.7157(3) 0.0348(15) Uani d . 1
O O8 0.3343(15) 0.3040(2) 0.7592(3) 0.0386(16) Uani d . 1
O O9 0.7442(12) 0.3724(2) 0.6740(3) 0.0312(15) Uani d . 1
O O10 1.0815(13) 0.3740(2) 0.5963(3) 0.0339(15) Uani d . 1
O O11 1.2235(14) 0.2826(2) 0.5513(3) 0.0365(16) Uani d . 1
O O12 0.7963(14) 0.2174(2) 0.6350(3) 0.0361(16) Uani d . 1

loop_
_atom_site_aniso_label
_atom_site_aniso_U_11
_atom_site_aniso_U_22
_atom_site_aniso_U_33
_atom_site_aniso_U_12
_atom_site_aniso_U_13
_atom_site_aniso_U_23
C1 0.031(5) 0.030(5) 0.037(5) 0.006(4) 0.004(4) -0.002(4)
C2 0.031(5) 0.034(5) 0.043(5) 0.006(4) 0.007(4) 0.001(4)
C3 0.038(5) 0.028(5) 0.040(5) -0.007(4) 0.006(4) -0.001(4)
C4 0.027(4) 0.027(4) 0.035(5) -0.005(3) 0.003(4) -0.002(4)
C5 0.029(5) 0.021(4) 0.047(6) 0.001(3) 0.000(4) 0.003(4)
C6 0.032(5) 0.024(4) 0.042(5) -0.002(4) -0.002(4) 0.002(4)
C7 0.049(6) 0.026(5) 0.045(6) 0.003(4) -0.010(5) 0.004(4)
C8 0.047(6) 0.021(5) 0.059(7) 0.007(4) -0.005(5) -0.006(4)
C9 0.034(5) 0.034(5) 0.046(6) 0.008(4) 0.003(4) -0.007(4)
C10 0.036(5) 0.031(5) 0.038(5) 0.000(4) -0.005(4) -0.001(4)
C11 0.040(5) 0.020(4) 0.037(5) 0.001(4) 0.005(4) -0.005(4)
C12 0.057(7) 0.024(5) 0.042(6) -0.002(4) 0.014(5) -0.007(4)
C13 0.037(5) 0.025(4) 0.037(5) 0.003(4) 0.008(4) 0.000(4)
C14 0.026(5) 0.036(5) 0.036(5) 0.000(4) 0.003(4) -0.003(4)
C15 0.022(4) 0.030(5) 0.031(4) -0.002(3) 0.006(3) -0.002(4)
C16 0.027(4) 0.028(4) 0.033(5) -0.002(4) 0.003(4) 0.003(4)
C17 0.057(6) 0.016(4) 0.040(5) 0.002(4) 0.000(5) 0.000(4)
C18 0.029(5) 0.032(5) 0.043(5) 0.010(4) 0.001(4) -0.001(4)
C19 0.034(5) 0.022(4) 0.039(5) 0.007(4) 0.005(4) -0.005(4)
C20 0.028(5) 0.031(5) 0.034(5) 0.001(4) -0.002(4) -0.001(4)
O1 0.030(3) 0.029(3) 0.042(4) 0.001(3) 0.005(3) -0.005(3)
O2 0.043(4) 0.033(4) 0.038(4) 0.008(3) 0.005(3) 0.003(3)
O3 0.026(3) 0.040(4) 0.039(4) -0.001(3) 0.009(3) 0.003(3)
O4 0.041(4) 0.031(4) 0.043(4) 0.003(3) 0.012(3) 0.003(3)
O5 0.045(4) 0.032(4) 0.049(4) 0.009(3) 0.018(3) -0.013(3)
O6 0.030(3) 0.030(3) 0.038(4) -0.007(3) 0.006(3) -0.008(3)
C21 0.043(6) 0.032(5) 0.049(6) 0.003(4) 0.013(5) 0.004(4)
C22 0.043(5) 0.031(5) 0.033(5) 0.001(4) 0.008(4) 0.007(4)
C23 0.023(4) 0.027(4) 0.039(5) -0.001(3) 0.002(4) 0.004(4)
C24 0.036(5) 0.030(5) 0.029(4) -0.005(4) 0.003(4) -0.001(4)
C25 0.038(5) 0.018(4) 0.037(5) -0.005(4) -0.008(4) 0.001(3)
C26 0.028(4) 0.030(5) 0.036(5) -0.006(4) -0.005(4) -0.002(4)
C27 0.013(4) 0.042(5) 0.042(5) -0.003(3) -0.002(3) 0.000(4)
C28 0.034(5) 0.025(4) 0.037(5) 0.003(4) 0.000(4) 0.005(4)
C29 0.023(4) 0.033(5) 0.036(5) -0.002(4) 0.002(3) -0.001(4)
C30 0.023(4) 0.021(4) 0.041(5) -0.006(3) -0.005(4) -0.002(4)
C31 0.027(5) 0.033(5) 0.034(5) -0.011(4) 0.006(4) -0.007(4)
C32 0.026(4) 0.038(5) 0.037(5) 0.002(4) 0.013(4) -0.008(4)
C33 0.027(4) 0.024(4) 0.045(5) -0.005(3) 0.000(4) 0.000(4)
C34 0.028(4) 0.027(4) 0.048(6) 0.000(4) -0.003(4) -0.007(4)
C35 0.036(5) 0.031(5) 0.046(6) -0.004(4) 0.000(4) 0.006(4)
C36 0.024(4) 0.039(5) 0.052(6) 0.001(4) 0.006(4) -0.007(5)
C37 0.035(5) 0.031(5) 0.066(7) -0.003(4) -0.005(5) -0.012(5)
C38 0.044(6) 0.027(5) 0.057(7) 0.000(4) 0.004(5) -0.004(5)
C39 0.042(6) 0.020(4) 0.054(6) 0.005(4) 0.007(5) 0.004(4)
C40 0.038(5) 0.016(4) 0.057(6) 0.013(4) 0.005(5) 0.002(4)
O7 0.036(3) 0.025(3) 0.043(4) -0.006(3) 0.003(3) 0.000(3)
O8 0.042(4) 0.029(3) 0.045(4) 0.006(3) 0.012(3) 0.006(3)
O9 0.031(3) 0.028(3) 0.034(3) 0.000(3) -0.002(3) 0.005(3)
O10 0.031(3) 0.034(4) 0.037(4) 0.006(3) 0.004(3) 0.003(3)
O11 0.040(4) 0.030(3) 0.040(4) -0.005(3) 0.014(3) -0.007(3)
O12 0.045(4) 0.018(3) 0.045(4) -0.011(3) 0.007(3) -0.003(3)

loop_
_atom_type_symbol
_atom_type_description
_atom_type_scat_dispersion_real
_atom_type_scat_dispersion_imag
_atom_type_scat_source
C C 0.0033 0.0000 'International Tables Vol C Tables 4.2.6.8 and 6.1.1.4'
H H 0.0000 0.0000 'International Tables Vol C Tables 4.2.6.8 and 6.1.1.4'
O O 0.0106 0.0000 'International Tables Vol C Tables 4.2.6.8 and 6.1.1.4'

loop_
_geom_angle_atom_site_label_1
_geom_angle_atom_site_label_2
_geom_angle_atom_site_label_3
_geom_angle
O1 C1 C2 107.9(8)
O1 C1 H1A 110.1
C2 C1 H1A 110.1
O1 C1 H1B 110.1
C2 C1 H1B 110.1
H1A C1 H1B 108.4
O2 C2 C1 112.4(8)
O2 C2 H2A 109.1
C1 C2 H2A 109.1
O2 C2 H2B 109.1
C1 C2 H2B 109.1
H2A C2 H2B 107.9
O2 C3 C4 107.3(8)
O2 C3 H3A 110.3
C4 C3 H3A 110.3
O2 C3 H3B 110.3
C4 C3 H3B 110.3
H3A C3 H3B 108.5
O3 C4 C3 105.9(7)
O3 C4 H4A 110.6
C3 C4 H4A 110.6
O3 C4 H4B 110.6
C3 C4 H4B 110.6
H4A C4 H4B 108.7
O3 C5 C10 114.6(8)
O3 C5 C6 124.5(9)
C10 C5 C6 120.9(9)
C7 C6 C5 118.3(10)
C7 C6 H6 120.8
C5 C6 H6 120.8
C8 C7 C6 120.9(10)
C8 C7 H7 119.6
C6 C7 H7 119.6
C7 C8 C9 120.8(9)
C7 C8 H8 119.6
C9 C8 H8 119.6
C10 C9 C8 119.8(10)
C10 C9 H9 120.1
C8 C9 H9 120.1
O4 C10 C9 126.2(10)
O4 C10 C5 114.5(9)
C9 C10 C5 119.3(9)
O4 C11 C12 107.3(8)
O4 C11 H11A 110.2
C12 C11 H11A 110.2
O4 C11 H11B 110.2
C12 C11 H11B 110.2
H11A C11 H11B 108.5
O5 C12 C11 114.6(9)
O5 C12 H12A 108.6
C11 C12 H12A 108.6
O5 C12 H12B 108.6
C11 C12 H12B 108.6
H12A C12 H12B 107.6
O5 C13 C14 105.0(8)
O5 C13 H13A 110.7
C14 C13 H13A 110.7
O5 C13 H13B 110.7
C14 C13 H13B 110.7
H13A C13 H13B 108.8
O6 C14 C13 104.3(7)
O6 C14 H14A 110.9
C13 C14 H14A 110.9
O6 C14 H14B 110.9
C13 C14 H14B 110.9
H14A C14 H14B 108.9
O6 C15 C16 123.4(8)
O6 C15 C20 116.1(8)
C16 C15 C20 120.5(9)
C15 C16 C17 119.2(9)
C15 C16 H16 120.4
C17 C16 H16 120.4
C18 C17 C16 120.1(9)
C18 C17 H17 119.9
C16 C17 H17 119.9
C17 C18 C19 119.9(9)
C17 C18 H18 120.1
C19 C18 H18 120.1
C20 C19 C18 119.9(9)
C20 C19 H19 120.1
C18 C19 H19 120.1
O1 C20 C19 124.8(9)
O1 C20 C15 114.7(8)
C19 C20 C15 120.4(9)
C20 O1 C1 118.2(7)
C3 O2 C2 113.4(8)
C5 O3 C4 117.8(8)
C10 O4 C11 117.5(8)
C12 O5 C13 112.4(8)
C15 O6 C14 119.0(7)
O7 C21 C22 107.4(9)
O7 C21 H21A 110.2
C22 C21 H21A 110.2
O7 C21 H21B 110.2
C22 C21 H21B 110.2
H21A C21 H21B 108.5
O8 C22 C21 114.2(9)
O8 C22 H22A 108.7
C21 C22 H22A 108.7
O8 C22 H22B 108.7
C21 C22 H22B 108.7
H22A C22 H22B 107.6
O8 C23 C24 107.5(7)
O8 C23 H23A 110.2
C24 C23 H23A 110.2
O8 C23 H23B 110.2
C24 C23 H23B 110.2
H23A C23 H23B 108.5
O9 C24 C23 107.1(8)
O9 C24 H24A 110.3
C23 C24 H24A 110.3
O9 C24 H24B 110.3
C23 C24 H24B 110.3
H24A C24 H24B 108.6
O9 C25 C26 123.4(9)
O9 C25 C30 115.8(8)
C26 C25 C30 120.6(8)
C27 C26 C25 118.6(9)
C27 C26 H26 120.7
C25 C26 H26 120.7
C26 C27 C28 120.4(9)
C26 C27 H27 119.8
C28 C27 H27 119.8
C29 C28 C27 121.3(9)
C29 C28 H28 119.4
C27 C28 H28 119.4
C30 C29 C28 118.7(9)
C30 C29 H29 120.7
C28 C29 H29 120.7
O10 C30 C29 124.7(9)
O10 C30 C25 115.0(8)
C29 C30 C25 120.3(8)
O10 C31 C32 107.8(8)
O10 C31 H31A 110.1
C32 C31 H31A 110.1
O10 C31 H31B 110.1
C32 C31 H31B 110.1
H31A C31 H31B 108.5
O11 C32 C31 113.3(8)
O11 C32 H32A 108.9
C31 C32 H32A 108.9
O11 C32 H32B 108.9
C31 C32 H32B 108.9
H32A C32 H32B 107.7
O11 C33 C34 105.2(8)
O11 C33 H33A 110.7
C34 C33 H33A 110.7
O11 C33 H33B 110.7
C34 C33 H33B 110.7
H33A C33 H33B 108.8
O12 C34 C33 103.2(7)
O12 C34 H34A 111.1
C33 C34 H34A 111.1
O12 C34 H34B 111.1
C33 C34 H34B 111.1
H34A C34 H34B 109.1
O12 C35 C36 125.4(10)
O12 C35 C40 115.8(9)
C36 C35 C40 118.8(9)
C35 C36 C37 120.8(11)
C35 C36 H36 119.6
C37 C36 H36 119.6
C38 C37 C36 120.5(10)
C38 C37 H37 119.8
C36 C37 H37 119.8
C37 C38 C39 118.7(10)
C37 C38 H38 120.7
C39 C38 H38 120.7
C40 C39 C38 120.3(10)
C40 C39 H39 119.9
C38 C39 H39 119.9
C39 C40 O7 124.1(10)
C39 C40 C35 120.9(10)
O7 C40 C35 115.0(9)
C40 O7 C21 118.7(8)
C23 O8 C22 113.6(7)
C25 O9 C24 117.9(7)
C30 O10 C31 117.0(8)
C33 O11 C32 114.0(7)
C35 O12 C34 116.6(7)

loop_
_geom_bond_atom_site_label_1
_geom_bond_atom_site_label_2
_geom_bond_distance
C1 O1 1.437(12)
C1 C2 1.530(14)
C1 H1A 0.9900
C1 H1B 0.9900
C2 O2 1.420(12)
C2 H2A 0.9900
C2 H2B 0.9900
C3 O2 1.397(12)
C3 C4 1.532(13)
C3 H3A 0.9900
C3 H3B 0.9900
C4 O3 1.452(12)
C4 H4A 0.9900
C4 H4B 0.9900
C5 O3 1.355(11)
C5 C10 1.391(15)
C5 C6 1.406(14)
C6 C7 1.392(14)
C6 H6 0.9500
C7 C8 1.361(16)
C7 H7 0.9500
C8 C9 1.397(16)
C8 H8 0.9500
C9 C10 1.383(14)
C9 H9 0.9500
C10 O4 1.355(12)
C11 O4 1.441(12)
C11 C12 1.502(14)
C11 H11A 0.9900
C11 H11B 0.9900
C12 O5 1.419(12)
C12 H12A 0.9900
C12 H12B 0.9900
C13 O5 1.466(11)
C13 C14 1.500(13)
C13 H13A 0.9900
C13 H13B 0.9900
C14 O6 1.446(11)
C14 H14A 0.9900
C14 H14B 0.9900
C15 O6 1.368(11)
C15 C16 1.379(12)
C15 C20 1.384(13)
C16 C17 1.429(14)
C16 H16 0.9500
C17 C18 1.353(15)
C17 H17 0.9500
C18 C19 1.422(14)
C18 H18 0.9500
C19 C20 1.371(13)
C19 H19 0.9500
C20 O1 1.369(11)
C21 O7 1.443(13)
C21 C22 1.491(15)
C21 H21A 0.9900
C21 H21B 0.9900
C22 O8 1.435(12)
C22 H22A 0.9900
C22 H22B 0.9900
C23 O8 1.396(11)
C23 C24 1.518(13)
C23 H23A 0.9900
C23 H23B 0.9900
C24 O9 1.418(11)
C24 H24A 0.9900
C24 H24B 0.9900
C25 O9 1.394(11)
C25 C26 1.402(13)
C25 C30 1.414(14)
C26 C27 1.384(14)
C26 H26 0.9500
C27 C28 1.402(13)
C27 H27 0.9500
C28 C29 1.393(13)
C28 H28 0.9500
C29 C30 1.383(13)
C29 H29 0.9500
C30 O10 1.368(11)
C31 O10 1.420(12)
C31 C32 1.508(14)
C31 H31A 0.9900
C31 H31B 0.9900
C32 O11 1.437(12)
C32 H32A 0.9900
C32 H32B 0.9900
C33 O11 1.435(12)
C33 C34 1.528(12)
C33 H33A 0.9900
C33 H33B 0.9900
C34 O12 1.423(13)
C34 H34A 0.9900
C34 H34B 0.9900
C35 O12 1.370(12)
C35 C36 1.371(15)
C35 C40 1.407(15)
C36 C37 1.405(15)
C36 H36 0.9500
C37 C38 1.376(17)
C37 H37 0.9500
C38 C39 1.419(16)
C38 H38 0.9500
C39 C40 1.367(15)
C39 H39 0.9500
C40 O7 1.372(12)

loop_
_geom_hbond_atom_site_label_D
_geom_hbond_atom_site_label_H
_geom_hbond_atom_site_label_A
_geom_hbond_site_symmetry_A
_geom_hbond_distance_DH
_geom_hbond_distance_HA
_geom_hbond_distance_DA
_geom_hbond_angle_DHA
C16 H16 O8 4_554 0.95 2.57 3.460(10) 157
C26 H26 O5 4_455 0.95 2.54 3.420(10) 155

loop_
_geom_torsion_atom_site_label_1
_geom_torsion_atom_site_label_2
_geom_torsion_atom_site_label_3
_geom_torsion_atom_site_label_4
_geom_torsion
O1 C1 C2 O2 72.6(10)
O2 C3 C4 O3 -170.3(7)
O3 C5 C6 C7 -179.0(9)
C10 C5 C6 C7 0.4(14)
C5 C6 C7 C8 -0.2(15)
C6 C7 C8 C9 0.1(16)
C7 C8 C9 C10 -0.3(16)
C8 C9 C10 O4 -178.2(10)
C8 C9 C10 C5 0.5(15)
O3 C5 C10 O4 -2.2(12)
C6 C5 C10 O4 178.3(9)
O3 C5 C10 C9 178.9(9)
C6 C5 C10 C9 -0.6(14)
O4 C11 C12 O5 74.0(11)
O5 C13 C14 O6 -172.4(7)
O6 C15 C16 C17 -179.3(9)
C20 C15 C16 C17 -0.4(14)
C15 C16 C17 C18 1.0(14)
C16 C17 C18 C19 -0.2(14)
C17 C18 C19 C20 -1.3(14)
C18 C19 C20 O1 178.4(9)
C18 C19 C20 C15 2.0(14)
O6 C15 C20 O1 1.1(12)
C16 C15 C20 O1 -177.9(8)
O6 C15 C20 C19 177.9(9)
C16 C15 C20 C19 -1.1(14)
C19 C20 O1 C1 -3.7(13)
C15 C20 O1 C1 172.9(8)
C2 C1 O1 C20 177.6(8)
C4 C3 O2 C2 179.7(8)
C1 C2 O2 C3 -86.0(10)
C10 C5 O3 C4 -170.4(8)
C6 C5 O3 C4 9.0(13)
C3 C4 O3 C5 175.2(8)
C9 C10 O4 C11 -14.9(14)
C5 C10 O4 C11 166.3(8)
C12 C11 O4 C10 -175.8(8)
C11 C12 O5 C13 -88.0(11)
C14 C13 O5 C12 -175.2(8)
C16 C15 O6 C14 17.5(13)
C20 C15 O6 C14 -161.4(8)
C13 C14 O6 C15 166.0(8)
O7 C21 C22 O8 71.1(11)
O8 C23 C24 O9 -171.1(7)
O9 C25 C26 C27 -175.9(8)
C30 C25 C26 C27 -1.1(12)
C25 C26 C27 C28 -1.0(13)
C26 C27 C28 C29 1.3(14)
C27 C28 C29 C30 0.5(14)
C28 C29 C30 O10 178.4(8)
C28 C29 C30 C25 -2.5(13)
O9 C25 C30 O10 -2.7(11)
C26 C25 C30 O10 -178.0(8)
O9 C25 C30 C29 178.1(8)
C26 C25 C30 C29 2.8(12)
O10 C31 C32 O11 69.6(10)
O11 C33 C34 O12 -169.3(7)
O12 C35 C36 C37 -179.8(10)
C40 C35 C36 C37 -1.9(15)
C35 C36 C37 C38 3.6(16)
C36 C37 C38 C39 -2.8(16)
C37 C38 C39 C40 0.4(16)
C38 C39 C40 O7 179.9(9)
C38 C39 C40 C35 1.3(15)
O12 C35 C40 C39 177.5(9)
C36 C35 C40 C39 -0.6(14)
O12 C35 C40 O7 -1.2(12)
C36 C35 C40 O7 -179.2(9)
C39 C40 O7 C21 -14.8(14)
C35 C40 O7 C21 163.8(9)
C22 C21 O7 C40 -177.2(8)
C24 C23 O8 C22 -175.7(8)
C21 C22 O8 C23 -86.7(11)
C26 C25 O9 C24 11.6(12)
C30 C25 O9 C24 -163.5(8)
C23 C24 O9 C25 168.2(7)
C29 C30 O10 C31 -10.2(12)
C25 C30 O10 C31 170.6(7)
C32 C31 O10 C30 -174.1(7)
C34 C33 O11 C32 -179.3(7)
C31 C32 O11 C33 -86.3(10)
C36 C35 O12 C34 6.7(14)
C40 C35 O12 C34 -171.2(8)
C33 C34 O12 C35 -179.7(8)

loop_
_cod_related_entry_id
_cod_related_entry_database
_cod_related_entry_code
1 ChemSpider 24722
